data_2311962
loop_
_publ_author_name
'D\"oring, Cindy'
'Strey, Mark'
'Jones, Peter G.'

_publ_section_title
;
 The march of progress: structures of the adducts of potassium
 dicyanidoaurate(I) with 2,2'-bipyridyl (redetermination) and
 1,10-phenanthroline.
;
_journal_coeditor_code KU3210
_journal_issue 'Pt 12'
_journal_name_full 'Acta crystallographica. Section C, Structural chemistry'
_journal_page_first 1104
_journal_page_last 1108
_journal_paper_doi 10.1107/S2053229617016047
_journal_volume 73
_journal_year 2017
_chemical_formula_iupac '[Au K (C N)2 (C10 H8 N2)]'
_chemical_formula_sum 'C12 H8 Au K N4'
_chemical_formula_weight 444.29
_chemical_name_systematic
Poly[(\m~2~-2,2'-bipyridyl-\k^3^<i>N</i>,<i>N</i>':<i>N</i>)di-\m~3~-cyanido-\k^6^<i>C</i>:<i>N</i>:<i>N</i>-gold(I)potassium(I)]
_space_group_crystal_system monoclinic
_space_group_IT_number 4
_space_group_name_Hall 'P 2yb'
_space_group_name_H-M_alt 'P 1 21 1'
_atom_sites_solution_hydrogens geom
_atom_sites_solution_primary direct
_atom_sites_solution_secondary difmap
_audit_creation_method SHELXL-2017/1
_cell_angle_alpha 90
_cell_angle_beta 101.337(3)
_cell_angle_gamma 90
_cell_formula_units_Z 2
_cell_length_a 3.72856(13)
_cell_length_b 18.8381(4)
_cell_length_c 9.1981(2)
_cell_measurement_reflns_used 17376
_cell_measurement_temperature 100(2)
_cell_measurement_theta_max 30.7960
_cell_measurement_theta_min 2.4760
_cell_volume 633.46(3)
_computing_cell_refinement
;
CrysAlis PRO (Rigaku Oxford Diffraction, 2015)
;
_computing_data_collection
;
CrysAlis PRO (Rigaku Oxford Diffraction, 2015)
;
_computing_data_reduction
;
CrysAlis PRO (Rigaku Oxford Diffraction, 2015)
;
_computing_molecular_graphics
;
<i>XP</i> (Siemens, 1994)
;
_computing_publication_material SHELXL-97
_computing_structure_refinement
;
SHELXL2017 (Sheldrick, 2015)
;
_computing_structure_solution
;
SHELXS97 (Sheldrick, 2008)
;
_diffrn_ambient_temperature 100(2)
_diffrn_detector_area_resol_mean 16.1419
_diffrn_measured_fraction_theta_full 0.988
_diffrn_measured_fraction_theta_max 0.964
_diffrn_measurement_device_type 'Oxford Diffraction Xcalibur Eos'
_diffrn_measurement_method '\w scan'
_diffrn_radiation_type MoK\a
_diffrn_radiation_wavelength 0.71073
_diffrn_reflns_av_R_equivalents 0.0376
_diffrn_reflns_limit_h_max 5
_diffrn_reflns_limit_h_min -5
_diffrn_reflns_limit_k_max 26
_diffrn_reflns_limit_k_min -27
_diffrn_reflns_limit_l_max 13
_diffrn_reflns_limit_l_min -13
_diffrn_reflns_number 33810
_diffrn_reflns_theta_full 30.500
_diffrn_reflns_theta_max 30.912
_diffrn_reflns_theta_min 2.162
_exptl_absorpt_coefficient_mu 11.925
_exptl_absorpt_correction_T_max 1.00000
_exptl_absorpt_correction_T_min 0.56935
_exptl_absorpt_correction_type multi-scan
_exptl_absorpt_process_details
;
(CrysAlis PRO; Rigaku Oxford Diffraction, 2015)
;
_exptl_crystal_colour colourless
_exptl_crystal_density_diffrn 2.329
_exptl_crystal_density_method 'not measured'
_exptl_crystal_description lath
_exptl_crystal_F_000 412
_exptl_crystal_size_max 0.200
_exptl_crystal_size_mid 0.050
_exptl_crystal_size_min 0.030
_refine_diff_density_max 1.129
_refine_diff_density_min -0.753
_refine_ls_abs_structure_details
;
Flack <i>x</i> determined using 1700 quotients [(I+)-(I-)]/[(I+)+(I-)]
(Parsons <i>et al.</i>,  2013)
;
_refine_ls_abs_structure_Flack -0.014(3)
_refine_ls_extinction_method none
_refine_ls_goodness_of_fit_ref 1.056
_refine_ls_hydrogen_treatment constr
_refine_ls_matrix_type full
_refine_ls_number_parameters 163
_refine_ls_number_reflns 3792
_refine_ls_number_restraints 1
_refine_ls_restrained_S_all 1.056
_refine_ls_R_factor_all 0.0168
_refine_ls_R_factor_gt 0.0153
_refine_ls_shift/su_max 0.001
_refine_ls_shift/su_mean 0.000
_refine_ls_structure_factor_coef Fsqd
_refine_ls_weighting_details 'w=1/[\s^2^(Fo^2^)+(0.0106P)^2^+0.3990P] where P=(Fo^2^+2Fc^2^)/3'
_refine_ls_weighting_scheme calc
_refine_ls_wR_factor_gt 0.0290
_refine_ls_wR_factor_ref 0.0296
_reflns_number_gt 3671
_reflns_number_total 3792
_reflns_threshold_expression 'I > 2\s(I)'
_cod_data_source_file ku3210sup1.cif
_cod_data_source_block 1
_cod_original_sg_symbol_H-M 'P 21'
_cod_database_code 2311962
_shelx_space_group_comment
;
The symmetry employed for this shelxl refinement is uniquely defined
by the following loop, which should always be used as a source of
symmetry information in preference to the above space-group names.
They are only intended as comments.
;
_shelx_estimated_absorpt_t_min 0.199
_shelx_estimated_absorpt_t_max 0.716

loop_
_space_group_symop_operation_xyz
'x, y, z'
'-x, y+1/2, -z'

loop_
_atom_site_type_symbol
_atom_site_label
_atom_site_fract_x
_atom_site_fract_y
_atom_site_fract_z
_atom_site_U_iso_or_equiv
_atom_site_adp_type
_atom_site_calc_flag
_atom_site_occupancy
Au Au1 0.00381(3) 0.25092(2) 0.98032(2) 0.01365(4) Uani d 1
K K1 0.2679(3) 0.50836(5) 0.75067(10) 0.01257(17) Uani d 1
N N1 -0.1879(10) 0.40128(19) 0.8414(4) 0.0182(7) Uani d 1
C C1 -0.1144(11) 0.3473(2) 0.8962(4) 0.0146(8) Uani d 1
N N2 0.1704(10) 0.09486(19) 1.0918(4) 0.0176(7) Uani d 1
C C2 0.1130(11) 0.1525(2) 1.0540(4) 0.0148(8) Uani d 1
N N11 0.6390(9) 0.48670(17) 0.4907(4) 0.0139(6) Uani d 1
C C12 0.6661(10) 0.5326(2) 0.3804(4) 0.0121(7) Uani d 1
C C13 0.5964(12) 0.5116(3) 0.2314(5) 0.0194(10) Uani d 1
H H13 0.620167 0.544535 0.155721 0.023 Uiso calc 1
C C14 0.4925(12) 0.4421(2) 0.1956(4) 0.0192(8) Uani d 1
H H14 0.448875 0.426571 0.095448 0.023 Uiso calc 1
C C15 0.4535(11) 0.3960(2) 0.3074(5) 0.0183(8) Uani d 1
H H15 0.374788 0.348496 0.285694 0.022 Uiso calc 1
C C16 0.5317(11) 0.4202(2) 0.4526(4) 0.0171(8) Uani d 1
H H16 0.507842 0.387889 0.529345 0.021 Uiso calc 1
N N21 0.9864(9) 0.61680(18) 0.5568(4) 0.0140(6) Uani d 1
C C22 0.7697(11) 0.6068(2) 0.4228(4) 0.0120(7) Uani d 1
C C23 0.6449(11) 0.6628(2) 0.3283(4) 0.0160(8) Uani d 1
H H23 0.494136 0.654060 0.234077 0.019 Uiso calc 1
C C24 0.7425(11) 0.7315(2) 0.3726(5) 0.0174(9) Uani d 1
H H24 0.658213 0.770587 0.309896 0.021 Uiso calc 1
C C25 0.9645(10) 0.7422(4) 0.5098(4) 0.0160(11) Uani d 1
H H25 1.036238 0.788707 0.543429 0.019 Uiso calc 1
C C26 1.0803(11) 0.6835(2) 0.5973(4) 0.0158(8) Uani d 1
H H26 1.234960 0.690988 0.691198 0.019 Uiso calc 1

loop_
_atom_site_aniso_label
_atom_site_aniso_U_11
_atom_site_aniso_U_22
_atom_site_aniso_U_33
_atom_site_aniso_U_12
_atom_site_aniso_U_13
_atom_site_aniso_U_23
Au1 0.01722(7) 0.01062(6) 0.01254(5) 0.00043(9) 0.00152(4) 0.00143(17)
K1 0.0127(4) 0.0117(4) 0.0128(4) 0.0005(4) 0.0012(3) 0.0008(3)
N1 0.0161(19) 0.0161(17) 0.0224(17) -0.0005(14) 0.0038(13) 0.0028(13)
C1 0.013(2) 0.0157(19) 0.0152(17) -0.0023(15) 0.0024(14) -0.0023(14)
N2 0.0166(19) 0.0168(17) 0.0199(17) 0.0001(13) 0.0049(13) 0.0035(13)
C2 0.013(2) 0.0173(19) 0.0141(17) -0.0002(15) 0.0034(14) -0.0003(14)
N11 0.0154(17) 0.0127(16) 0.0141(15) 0.0015(12) 0.0037(12) 0.0007(12)
C12 0.0081(18) 0.0143(18) 0.0142(17) 0.0006(14) 0.0031(13) -0.0008(13)
C13 0.015(2) 0.029(3) 0.013(2) -0.003(2) 0.0023(17) 0.0012(18)
C14 0.014(2) 0.028(2) 0.0151(18) -0.0030(16) 0.0019(15) -0.0063(16)
C15 0.014(2) 0.020(2) 0.021(2) -0.0011(16) 0.0022(15) -0.0053(15)
C16 0.019(2) 0.0173(19) 0.0168(18) 0.0025(15) 0.0069(15) 0.0022(15)
N21 0.0132(17) 0.0156(16) 0.0128(14) 0.0008(13) 0.0013(12) 0.0006(12)
C22 0.0094(19) 0.0153(18) 0.0119(16) -0.0008(14) 0.0035(13) 0.0014(13)
C23 0.012(2) 0.020(2) 0.0157(18) 0.0030(15) 0.0030(14) 0.0042(15)
C24 0.014(2) 0.018(2) 0.0217(18) 0.0048(14) 0.0080(15) 0.0068(13)
C25 0.0145(17) 0.012(3) 0.0234(16) 0.0005(17) 0.0075(13) 0.0002(17)
C26 0.014(2) 0.0192(19) 0.0143(18) -0.0003(15) 0.0020(14) -0.0007(14)

loop_
_atom_type_symbol
_atom_type_description
_atom_type_scat_dispersion_real
_atom_type_scat_dispersion_imag
_atom_type_scat_source
C C 0.0033 0.0016 'International Tables Vol C Tables 4.2.6.8 and 6.1.1.4'
H H 0.0000 0.0000 'International Tables Vol C Tables 4.2.6.8 and 6.1.1.4'
N N 0.0061 0.0033 'International Tables Vol C Tables 4.2.6.8 and 6.1.1.4'
K K 0.2009 0.2494 'International Tables Vol C Tables 4.2.6.8 and 6.1.1.4'
Au Au -2.0133 8.8022 'International Tables Vol C Tables 4.2.6.8 and 6.1.1.4'

loop_
_geom_angle_atom_site_label_1
_geom_angle_atom_site_label_2
_geom_angle_atom_site_label_3
_geom_angle_site_symmetry_1
_geom_angle_site_symmetry_3
_geom_angle
_geom_angle_publ_flag
C2 Au1 C1 . . 177.03(16) y
N21 K1 N2 1_455 2_657 93.07(10) ?
N21 K1 N1 1_455 . 122.25(11) ?
N2 K1 N1 2_657 . 132.88(11) ?
N21 K1 N1 1_455 1_655 149.41(11) ?
N2 K1 N1 2_657 1_655 81.10(10) ?
N1 K1 N1 . 1_655 81.15(9) ?
N21 K1 N2 1_455 2_557 74.19(10) ?
N2 K1 N2 2_657 2_557 81.53(9) ?
N1 K1 N2 . 2_557 79.91(10) ?
N1 K1 N2 1_655 2_557 133.50(11) ?
N21 K1 N11 1_455 . 76.41(10) ?
N2 K1 N11 2_657 . 94.33(10) ?
N1 K1 N11 . . 121.76(10) ?
N1 K1 N11 1_655 . 74.16(10) ?
N2 K1 N11 2_557 . 150.01(10) ?
N21 K1 N11 1_455 1_455 57.06(9) ?
N2 K1 N11 2_657 1_455 149.88(10) ?
N1 K1 N11 . 1_455 73.97(10) ?
N1 K1 N11 1_655 1_455 121.92(10) ?
N2 K1 N11 2_557 1_455 92.60(10) ?
N11 K1 N11 . 1_455 76.14(8) ?
C1 N1 K1 . . 130.5(3) ?
C1 N1 K1 . 1_455 148.0(3) ?
K1 N1 K1 . 1_455 81.15(9) ?
N1 C1 Au1 . . 176.8(4) y
C2 N2 K1 . 2_647 141.1(3) ?
C2 N2 K1 . 2_547 126.6(3) ?
K1 N2 K1 2_647 2_547 81.53(9) ?
N2 C2 Au1 . . 177.7(4) y
C16 N11 C12 . . 117.6(3) y
C16 N11 K1 . . 100.0(2) ?
C12 N11 K1 . . 128.5(2) ?
C16 N11 K1 . 1_655 118.5(3) ?
C12 N11 K1 . 1_655 110.2(2) ?
K1 N11 K1 . 1_655 76.14(8) ?
N11 C12 C13 . . 121.8(4) y
N11 C12 C22 . . 117.4(3) ?
C13 C12 C22 . . 120.9(4) ?
C14 C13 C12 . . 119.2(4) ?
C14 C13 H13 . . 120.4 ?
C12 C13 H13 . . 120.4 ?
C15 C14 C13 . . 119.0(4) ?
C15 C14 H14 . . 120.5 ?
C13 C14 H14 . . 120.5 ?
C14 C15 C16 . . 118.6(4) ?
C14 C15 H15 . . 120.7 ?
C16 C15 H15 . . 120.7 ?
N11 C16 C15 . . 123.7(4) y
N11 C16 K1 . . 57.9(2) ?
C15 C16 K1 . . 150.5(3) ?
N11 C16 H16 . . 118.1 ?
C15 C16 H16 . . 118.1 ?
K1 C16 H16 . . 68.9 ?
C26 N21 C22 . . 117.6(3) y
C26 N21 K1 . 1_655 117.8(2) ?
C22 N21 K1 . 1_655 124.5(3) ?
N21 C22 C23 . . 122.2(4) y
N21 C22 C12 . . 116.8(3) ?
C23 C22 C12 . . 120.9(3) ?
C24 C23 C22 . . 119.3(4) ?
C24 C23 H23 . . 120.3 ?
C22 C23 H23 . . 120.3 ?
C25 C24 C23 . . 118.8(4) ?
C25 C24 H24 . . 120.6 ?
C23 C24 H24 . . 120.6 ?
C24 C25 C26 . . 118.5(5) ?
C24 C25 H25 . . 120.8 ?
C26 C25 H25 . . 120.8 ?
N21 C26 C25 . . 123.6(4) y
N21 C26 H26 . . 118.2 ?
C25 C26 H26 . . 118.2 ?

loop_
_geom_bond_atom_site_label_1
_geom_bond_atom_site_label_2
_geom_bond_site_symmetry_2
_geom_bond_distance
_geom_bond_publ_flag
Au1 C2 . 1.988(4) y
Au1 C1 . 1.989(4) y
K1 N21 1_455 2.778(3) y
K1 N2 2_657 2.819(4) y
K1 N1 . 2.866(4) y
K1 N1 1_655 2.866(4) y
K1 N2 2_557 2.891(4) y
K1 N11 . 3.017(3) y
K1 N11 1_455 3.030(3) y
N1 C1 . 1.144(5) y
N2 C2 . 1.148(5) y
N11 C16 . 1.340(5) y
N11 C12 . 1.351(5) y
C12 C13 . 1.401(6) y
C12 C22 . 1.482(5) y
C13 C14 . 1.386(7) ?
C13 H13 . 0.9500 ?
C14 C15 . 1.376(6) ?
C14 H14 . 0.9500 ?
C15 C16 . 1.387(5) ?
C15 H15 . 0.9500 ?
C16 H16 . 0.9500 ?
N21 C26 . 1.337(5) y
N21 C22 . 1.348(5) y
C22 C23 . 1.388(5) ?
C23 C24 . 1.384(6) ?
C23 H23 . 0.9500 ?
C24 C25 . 1.381(5) ?
C24 H24 . 0.9500 ?
C25 C26 . 1.386(7) ?
C25 H25 . 0.9500 ?
C26 H26 . 0.9500 ?

loop_
_geom_hbond_atom_site_label_D
_geom_hbond_atom_site_label_H
_geom_hbond_atom_site_label_A
_geom_hbond_site_symmetry_A
_geom_hbond_distance_DH
_geom_hbond_distance_HA
_geom_hbond_distance_DA
_geom_hbond_angle_DHA
_geom_hbond_publ_flag
C13 H13 N2 2_656 0.95 2.72 3.616(6) 157.7 yes

loop_
_geom_torsion_atom_site_label_1
_geom_torsion_atom_site_label_2
_geom_torsion_atom_site_label_3
_geom_torsion_atom_site_label_4
_geom_torsion_site_symmetry_1
_geom_torsion
C16 N11 C12 C13 . -1.9(6)
K1 N11 C12 C13 . -133.8(3)
K1 N11 C12 C13 1_655 138.1(3)
C16 N11 C12 C22 . 177.5(3)
K1 N11 C12 C22 . 45.6(5)
K1 N11 C12 C22 1_655 -42.4(4)
N11 C12 C13 C14 . 0.8(7)
C22 C12 C13 C14 . -178.6(4)
C12 C13 C14 C15 . 1.3(7)
C13 C14 C15 C16 . -2.1(6)
C12 N11 C16 C15 . 1.1(6)
K1 N11 C16 C15 . 144.8(4)
K1 N11 C16 C15 1_655 -135.7(4)
C12 N11 C16 K1 . -143.7(4)
K1 N11 C16 K1 1_655 79.58(19)
C14 C15 C16 N11 . 1.0(6)
C14 C15 C16 K1 . 84.2(7)
C26 N21 C22 C23 . 0.0(6)
K1 N21 C22 C23 1_655 -178.1(3)
C26 N21 C22 C12 . -179.5(3)
K1 N21 C22 C12 1_655 2.4(5)
N11 C12 C22 N21 . 30.3(5)
C13 C12 C22 N21 . -150.3(4)
N11 C12 C22 C23 . -149.2(4)
C13 C12 C22 C23 . 30.2(6)
N21 C22 C23 C24 . -0.6(6)
C12 C22 C23 C24 . 179.0(4)
C22 C23 C24 C25 . 0.5(6)
C23 C24 C25 C26 . 0.0(6)
C22 N21 C26 C25 . 0.6(6)
K1 N21 C26 C25 1_655 178.8(3)
C24 C25 C26 N21 . -0.6(6)
